data_4065899
loop_
_publ_author_name
'Liu, Fu-Chen'
'Chu, Yong-Jui'
'Yang, Chien-Chan'
'Lee, Gene-Hsian'
'Peng, Shie-Ming'

_publ_section_title
;
 Syntheses and Structures of Zirconium Tetranuclear Polyhydrides
;
_journal_issue 12
_journal_name_full Organometallics
_journal_page_first 2685
_journal_paper_doi 10.1021/om1001843
_journal_volume 29
_journal_year 2010
_chemical_formula_sum 'C47 H92 B4 Zr4'
_chemical_formula_weight 1065.33
_chemical_name_systematic
; 
 ? 
;
_space_group_IT_number 2
_symmetry_cell_setting triclinic
_symmetry_space_group_name_Hall '-P 1'
_symmetry_space_group_name_H-M 'P -1'
_atom_sites_solution_hydrogens geom
_atom_sites_solution_primary direct
_atom_sites_solution_secondary difmap
_audit_creation_method SHELXL-97
_cell_angle_alpha 108.383(2)
_cell_angle_beta 106.342(2)
_cell_angle_gamma 90.385(2)
_cell_formula_units_Z 4
_cell_length_a 15.9670(14)
_cell_length_b 16.7570(15)
_cell_length_c 22.094(2)
_cell_measurement_reflns_used 6215
_cell_measurement_temperature 150(2)
_cell_measurement_theta_max 24.77
_cell_measurement_theta_min 2.44
_cell_volume 5353.5(8)
_computing_cell_refinement 'Bruker SAINT'
_computing_data_collection 'Bruker SMART'
_computing_data_reduction 'Bruker SAINT'
_computing_molecular_graphics 'Bruker SHELXTL'
_computing_publication_material 'Bruker SHELXTL'
_computing_structure_refinement 'SHELXL-97 (Sheldrick, 1997)'
_computing_structure_solution 'SHELXS-97 (Sheldrick, 1990)'
_diffrn_ambient_temperature 150(2)
_diffrn_measured_fraction_theta_full 0.998
_diffrn_measured_fraction_theta_max 0.998
_diffrn_measurement_device_type 'BRUKER SMART APEXCCD area detector'
_diffrn_measurement_method 'omega scans'
_diffrn_radiation_monochromator graphite
_diffrn_radiation_source 'fine-focus sealed tube'
_diffrn_radiation_type MoK\a
_diffrn_radiation_wavelength 0.71073
_diffrn_reflns_av_R_equivalents 0.0635
_diffrn_reflns_av_sigmaI/netI 0.0783
_diffrn_reflns_limit_h_max 20
_diffrn_reflns_limit_h_min -20
_diffrn_reflns_limit_k_max 21
_diffrn_reflns_limit_k_min -21
_diffrn_reflns_limit_l_max 28
_diffrn_reflns_limit_l_min -28
_diffrn_reflns_number 70198
_diffrn_reflns_theta_full 27.50
_diffrn_reflns_theta_max 27.50
_diffrn_reflns_theta_min 1.02
_exptl_absorpt_coefficient_mu 0.785
_exptl_absorpt_correction_T_max 0.8913
_exptl_absorpt_correction_T_min 0.8588
_exptl_absorpt_correction_type multi-scan
_exptl_crystal_colour colorless
_exptl_crystal_density_diffrn 1.322
_exptl_crystal_density_method 'not measured'
_exptl_crystal_description block
_exptl_crystal_F_000 2216
_exptl_crystal_size_max 0.20
_exptl_crystal_size_mid 0.15
_exptl_crystal_size_min 0.15
_refine_diff_density_max 0.980
_refine_diff_density_min -0.728
_refine_diff_density_rms 0.109
_refine_ls_extinction_method none
_refine_ls_goodness_of_fit_ref 1.071
_refine_ls_hydrogen_treatment mixed
_refine_ls_matrix_type full
_refine_ls_number_parameters 1107
_refine_ls_number_reflns 24545
_refine_ls_number_restraints 0
_refine_ls_restrained_S_all 1.071
_refine_ls_R_factor_all 0.0854
_refine_ls_R_factor_gt 0.0590
_refine_ls_shift/su_max 0.001
_refine_ls_shift/su_mean 0.000
_refine_ls_structure_factor_coef Fsqd
_refine_ls_weighting_details 'calc w=1/[\s^2^(Fo^2^)+(0.0307P)^2^+6.9118P] where P=(Fo^2^+2Fc^2^)/3'
_refine_ls_weighting_scheme calc
_refine_ls_wR_factor_gt 0.1116
_refine_ls_wR_factor_ref 0.1217
_reflns_number_gt 18365
_reflns_number_total 24545
_reflns_threshold_expression >2sigma(I)
_cod_data_source_file om1001843_si_001.cif
_cod_data_source_block ic13469
_cod_depositor_comments
;
The following automatic conversions were performed:

'_symmetry_cell_setting' value 'Triclinic' changed to 'triclinic'
according to /home/saulius/struct/CIF-dictionaries/cif_core.dic
dictionary named 'cif_core.dic' version 2.4.1 from 2010-06-29.

Automatic conversion script
Id: cif_fix_values 1715 2011-07-08 13:25:40Z adriana 
;
_cod_original_cell_volume 5353.4(8)
_cod_original_sg_symbol_H-M P-1
_cod_database_code 4065899

loop_
_symmetry_equiv_pos_as_xyz
'x, y, z'
'-x, -y, -z'

loop_
_atom_site_label
_atom_site_type_symbol
_atom_site_fract_x
_atom_site_fract_y
_atom_site_fract_z
_atom_site_U_iso_or_equiv
_atom_site_adp_type
_atom_site_occupancy
_atom_site_symmetry_multiplicity
_atom_site_calc_flag
_atom_site_refinement_flags
Zr1 Zr 0.23498(3) 0.00632(3) 0.14639(2) 0.01690(10) Uani 1 1 d .
Zr2 Zr 0.37393(3) 0.12236(3) 0.13146(2) 0.01795(10) Uani 1 1 d .
Zr3 Zr 0.48297(3) 0.20043(3) 0.32371(2) 0.02042(10) Uani 1 1 d .
Zr4 Zr 0.35366(3) 0.07317(3) 0.33743(2) 0.01910(10) Uani 1 1 d .
H1 H 0.276(3) 0.026(3) 0.246(2) 0.029 Uiso 1 1 d .
H2 H 0.445(3) 0.178(3) 0.227(2) 0.029 Uiso 1 1 d .
H3 H 0.269(3) 0.048(3) 0.086(2) 0.029 Uiso 1 1 d .
H4 H 0.282(3) 0.130(3) 0.173(2) 0.029 Uiso 1 1 d .
H5 H 0.357(3) 0.023(3) 0.161(2) 0.029 Uiso 1 1 d .
H6 H 0.353(3) 0.166(3) 0.306(2) 0.029 Uiso 1 1 d .
H7 H 0.444(3) 0.080(3) 0.295(2) 0.029 Uiso 1 1 d .
H8 H 0.452(3) 0.163(3) 0.389(2) 0.029 Uiso 1 1 d .
B1 B 0.0962(4) 0.0803(4) 0.1447(3) 0.0308(13) Uani 1 1 d .
H1A H 0.139(3) 0.060(3) 0.189(3) 0.046 Uiso 1 1 d .
H1B H 0.135(3) 0.058(3) 0.100(3) 0.046 Uiso 1 1 d .
H1C H 0.103(3) 0.154(3) 0.163(3) 0.046 Uiso 1 1 d .
H1D H 0.031(4) 0.047(3) 0.125(3) 0.046 Uiso 1 1 d .
B2 B 0.4907(4) 0.0316(4) 0.0968(3) 0.0303(13) Uani 1 1 d .
H2A H 0.498(3) 0.097(3) 0.147(3) 0.045 Uiso 1 1 d .
H2B H 0.416(3) 0.032(3) 0.067(3) 0.045 Uiso 1 1 d .
H2C H 0.495(3) -0.028(3) 0.106(3) 0.045 Uiso 1 1 d .
H2D H 0.530(3) 0.046(3) 0.071(3) 0.045 Uiso 1 1 d .
B3 B 0.4321(5) 0.3466(4) 0.3609(4) 0.0397(16) Uani 1 1 d .
H3A H 0.457(4) 0.300(4) 0.394(3) 0.060 Uiso 1 1 d .
H3B H 0.445(4) 0.314(4) 0.313(3) 0.060 Uiso 1 1 d .
H3C H 0.478(4) 0.408(4) 0.390(3) 0.060 Uiso 1 1 d .
H3D H 0.359(4) 0.351(3) 0.362(3) 0.060 Uiso 1 1 d .
B4 B 0.4335(4) -0.0560(4) 0.3466(4) 0.0357(15) Uani 1 1 d .
H4A H 0.448(4) 0.011(4) 0.383(3) 0.054 Uiso 1 1 d .
H4B H 0.367(4) -0.059(3) 0.307(3) 0.054 Uiso 1 1 d .
H4C H 0.418(4) -0.093(4) 0.375(3) 0.054 Uiso 1 1 d .
H4D H 0.483(4) -0.076(3) 0.326(3) 0.054 Uiso 1 1 d .
C1 C 0.2088(3) -0.1435(3) 0.1451(2) 0.0228(10) Uani 1 1 d .
C2 C 0.1308(3) -0.1277(3) 0.1027(2) 0.0251(10) Uani 1 1 d .
C3 C 0.1510(3) -0.1153(3) 0.0474(2) 0.0254(11) Uani 1 1 d .
C4 C 0.2409(3) -0.1249(3) 0.0554(2) 0.0230(10) Uani 1 1 d .
C5 C 0.2770(3) -0.1402(3) 0.1158(2) 0.0223(10) Uani 1 1 d .
C6 C 0.2141(3) -0.1729(3) 0.2035(2) 0.0309(12) Uani 1 1 d .
H6E H 0.1787 -0.1396 0.2301 0.046 Uiso 1 1 calc R
H6F H 0.2753 -0.1654 0.2312 0.046 Uiso 1 1 calc R
H6G H 0.1917 -0.2328 0.1872 0.046 Uiso 1 1 calc R
C7 C 0.0412(3) -0.1350(3) 0.1105(3) 0.0364(13) Uani 1 1 d .
H7E H 0.0185 -0.1948 0.0948 0.055 Uiso 1 1 calc R
H7F H 0.0018 -0.1055 0.0842 0.055 Uiso 1 1 calc R
H7G H 0.0446 -0.1096 0.1578 0.055 Uiso 1 1 calc R
C8 C 0.0864(4) -0.1034(3) -0.0126(3) 0.0398(14) Uani 1 1 d .
H8E H 0.1129 -0.0617 -0.0263 0.060 Uiso 1 1 calc R
H8F H 0.0335 -0.0833 -0.0012 0.060 Uiso 1 1 calc R
H8G H 0.0708 -0.1574 -0.0493 0.060 Uiso 1 1 calc R
C9 C 0.2853(4) -0.1285(3) 0.0026(3) 0.0353(13) Uani 1 1 d .
H9A H 0.3491 -0.1200 0.0230 0.053 Uiso 1 1 calc R
H9B H 0.2667 -0.0839 -0.0167 0.053 Uiso 1 1 calc R
H9C H 0.2688 -0.1838 -0.0326 0.053 Uiso 1 1 calc R
C10 C 0.3696(3) -0.1597(3) 0.1429(3) 0.0375(13) Uani 1 1 d .
H10A H 0.3718 -0.2210 0.1283 0.056 Uiso 1 1 calc R
H10B H 0.3878 -0.1372 0.1919 0.056 Uiso 1 1 calc R
H10C H 0.4092 -0.1334 0.1262 0.056 Uiso 1 1 calc R
C11 C 0.2732(3) 0.1939(3) 0.0620(2) 0.0212(10) Uani 1 1 d .
C12 C 0.3379(3) 0.1666(3) 0.0299(2) 0.0230(10) Uani 1 1 d .
C13 C 0.4198(3) 0.2129(3) 0.0711(2) 0.0259(11) Uani 1 1 d .
C14 C 0.4056(3) 0.2697(3) 0.1297(2) 0.0235(10) Uani 1 1 d .
C15 C 0.3152(3) 0.2576(3) 0.1244(2) 0.0235(10) Uani 1 1 d .
C16 C 0.1767(3) 0.1692(3) 0.0312(3) 0.0320(12) Uani 1 1 d .
H16A H 0.1516 0.2060 0.0055 0.048 Uiso 1 1 calc R
H16B H 0.1490 0.1749 0.0665 0.048 Uiso 1 1 calc R
H16C H 0.1663 0.1103 0.0014 0.048 Uiso 1 1 calc R
C17 C 0.3214(4) 0.1035(3) -0.0392(2) 0.0375(13) Uani 1 1 d .
H17A H 0.2783 0.0572 -0.0459 0.056 Uiso 1 1 calc R
H17B H 0.3764 0.0809 -0.0442 0.056 Uiso 1 1 calc R
H17C H 0.2986 0.1314 -0.0725 0.056 Uiso 1 1 calc R
C18 C 0.5034(3) 0.2105(4) 0.0523(3) 0.0399(14) Uani 1 1 d .
H18A H 0.5027 0.1559 0.0185 0.060 Uiso 1 1 calc R
H18B H 0.5536 0.2181 0.0920 0.060 Uiso 1 1 calc R
H18C H 0.5084 0.2561 0.0341 0.060 Uiso 1 1 calc R
C19 C 0.4720(4) 0.3393(3) 0.1826(3) 0.0405(14) Uani 1 1 d .
H19A H 0.4738 0.3879 0.1672 0.061 Uiso 1 1 calc R
H19B H 0.5301 0.3187 0.1910 0.061 Uiso 1 1 calc R
H19C H 0.4553 0.3564 0.2239 0.061 Uiso 1 1 calc R
C20 C 0.2696(3) 0.3092(3) 0.1726(2) 0.0318(12) Uani 1 1 d .
H20A H 0.3082 0.3225 0.2185 0.048 Uiso 1 1 calc R
H20B H 0.2152 0.2768 0.1674 0.048 Uiso 1 1 calc R
H20C H 0.2559 0.3618 0.1633 0.048 Uiso 1 1 calc R
C21 C 0.6233(3) 0.1361(3) 0.3237(3) 0.0278(11) Uani 1 1 d .
C22 C 0.6227(3) 0.1677(3) 0.3908(2) 0.0264(11) Uani 1 1 d .
C23 C 0.6277(3) 0.2571(3) 0.4110(2) 0.0274(11) Uani 1 1 d .
C24 C 0.6335(3) 0.2816(3) 0.3566(3) 0.0293(11) Uani 1 1 d .
C25 C 0.6314(3) 0.2066(3) 0.3027(3) 0.0312(12) Uani 1 1 d .
C26 C 0.6269(4) 0.0451(3) 0.2843(3) 0.0422(14) Uani 1 1 d .
H26A H 0.6015 0.0360 0.2365 0.063 Uiso 1 1 calc R
H26B H 0.5934 0.0079 0.2976 0.063 Uiso 1 1 calc R
H26C H 0.6881 0.0324 0.2932 0.063 Uiso 1 1 calc R
C27 C 0.6298(3) 0.1153(3) 0.4363(3) 0.0354(13) Uani 1 1 d .
H27A H 0.5952 0.0603 0.4110 0.053 Uiso 1 1 calc R
H27B H 0.6073 0.1448 0.4735 0.053 Uiso 1 1 calc R
H27C H 0.6914 0.1068 0.4539 0.053 Uiso 1 1 calc R
C28 C 0.6323(4) 0.3151(4) 0.4794(3) 0.0410(14) Uani 1 1 d .
H28A H 0.6928 0.3235 0.5087 0.061 Uiso 1 1 calc R
H28B H 0.5938 0.2900 0.4976 0.061 Uiso 1 1 calc R
H28C H 0.6134 0.3697 0.4767 0.061 Uiso 1 1 calc R
C29 C 0.6504(4) 0.3704(4) 0.3575(3) 0.0481(16) Uani 1 1 d .
H29A H 0.6316 0.4101 0.3932 0.072 Uiso 1 1 calc R
H29B H 0.6174 0.3755 0.3144 0.072 Uiso 1 1 calc R
H29C H 0.7133 0.3836 0.3654 0.072 Uiso 1 1 calc R
C30 C 0.6523(4) 0.2039(4) 0.2400(3) 0.0482(16) Uani 1 1 d .
H30A H 0.7155 0.2180 0.2503 0.072 Uiso 1 1 calc R
H30B H 0.6202 0.2448 0.2216 0.072 Uiso 1 1 calc R
H30C H 0.6348 0.1469 0.2071 0.072 Uiso 1 1 calc R
C31 C 0.2341(3) 0.1488(3) 0.3757(2) 0.0259(11) Uani 1 1 d .
C32 C 0.2066(3) 0.0614(3) 0.3582(2) 0.0269(11) Uani 1 1 d .
C33 C 0.2659(3) 0.0285(3) 0.4031(2) 0.0292(11) Uani 1 1 d .
C34 C 0.3302(3) 0.0950(3) 0.4481(2) 0.0285(11) Uani 1 1 d .
C35 C 0.3100(3) 0.1694(3) 0.4325(2) 0.0284(11) Uani 1 1 d .
C36 C 0.1853(3) 0.2095(3) 0.3449(3) 0.0349(12) Uani 1 1 d .
H36A H 0.1574 0.1805 0.2970 0.052 Uiso 1 1 calc R
H36B H 0.2263 0.2572 0.3511 0.052 Uiso 1 1 calc R
H36C H 0.1401 0.2304 0.3664 0.052 Uiso 1 1 calc R
C37 C 0.1201(3) 0.0168(4) 0.3096(3) 0.0361(13) Uani 1 1 d .
H37A H 0.0753 0.0237 0.3329 0.054 Uiso 1 1 calc R
H37B H 0.1258 -0.0435 0.2908 0.054 Uiso 1 1 calc R
H37C H 0.1027 0.0412 0.2736 0.054 Uiso 1 1 calc R
C38 C 0.2540(4) -0.0586(4) 0.4066(3) 0.0433(15) Uani 1 1 d .
H38A H 0.3106 -0.0737 0.4295 0.065 Uiso 1 1 calc R
H38B H 0.2317 -0.0992 0.3612 0.065 Uiso 1 1 calc R
H38C H 0.2121 -0.0600 0.4312 0.065 Uiso 1 1 calc R
C39 C 0.4041(4) 0.0912(4) 0.5070(2) 0.0433(15) Uani 1 1 d .
H39A H 0.3895 0.1189 0.5484 0.065 Uiso 1 1 calc R
H39B H 0.4582 0.1203 0.5081 0.065 Uiso 1 1 calc R
H39C H 0.4125 0.0320 0.5027 0.065 Uiso 1 1 calc R
C40 C 0.3538(4) 0.2579(3) 0.4749(3) 0.0386(14) Uani 1 1 d .
H40A H 0.3299 0.2797 0.5126 0.058 Uiso 1 1 calc R
H40B H 0.3425 0.2951 0.4476 0.058 Uiso 1 1 calc R
H40C H 0.4172 0.2560 0.4918 0.058 Uiso 1 1 calc R
Zr5 Zr 0.86097(3) 0.71496(3) 0.34121(2) 0.01971(10) Uani 1 1 d .
Zr6 Zr 0.98606(3) 0.57381(3) 0.32914(2) 0.01998(10) Uani 1 1 d .
Zr7 Zr 0.87834(3) 0.49057(3) 0.13684(2) 0.01844(10) Uani 1 1 d .
Zr8 Zr 0.73771(3) 0.61580(3) 0.15110(2) 0.01799(10) Uani 1 1 d .
H9 H 0.788(3) 0.684(3) 0.252(2) 0.027 Uiso 1 1 d .
H10 H 0.949(3) 0.513(3) 0.231(2) 0.027 Uiso 1 1 d .
H11 H 0.954(3) 0.672(3) 0.392(2) 0.027 Uiso 1 1 d .
H12 H 0.949(3) 0.660(3) 0.296(2) 0.027 Uiso 1 1 d .
H13 H 0.862(3) 0.591(3) 0.315(2) 0.027 Uiso 1 1 d .
H14 H 0.858(3) 0.613(3) 0.165(2) 0.027 Uiso 1 1 d .
H15 H 0.795(3) 0.524(3) 0.181(2) 0.027 Uiso 1 1 d .
H16 H 0.782(3) 0.529(3) 0.090(2) 0.027 Uiso 1 1 d .
B5 B 0.9467(4) 0.8484(4) 0.3472(3) 0.0333(14) Uani 1 1 d .
H5A H 0.966(3) 0.811(3) 0.383(3) 0.050 Uiso 1 1 d .
H5B H 0.884(4) 0.819(3) 0.312(3) 0.050 Uiso 1 1 d .
H5C H 0.999(4) 0.842(3) 0.324(3) 0.050 Uiso 1 1 d .
H5D H 0.940(3) 0.916(4) 0.375(3) 0.050 Uiso 1 1 d .
B6 B 0.9307(5) 0.4589(4) 0.3665(4) 0.0366(15) Uani 1 1 d .
H6A H 0.949(4) 0.525(4) 0.394(3) 0.055 Uiso 1 1 d .
H6B H 0.943(4) 0.451(3) 0.315(3) 0.055 Uiso 1 1 d .
H6C H 0.979(4) 0.424(3) 0.399(3) 0.055 Uiso 1 1 d .
H6D H 0.857(4) 0.451(3) 0.363(3) 0.055 Uiso 1 1 d .
B7 B 0.9947(4) 0.5543(4) 0.1018(3) 0.0315(13) Uani 1 1 d .
H7A H 0.998(3) 0.534(3) 0.151(3) 0.047 Uiso 1 1 d .
H7B H 0.919(4) 0.530(3) 0.074(3) 0.047 Uiso 1 1 d .
H7C H 1.033(3) 0.517(3) 0.070(3) 0.047 Uiso 1 1 d .
H7D H 1.002(3) 0.626(3) 0.117(3) 0.047 Uiso 1 1 d .
B8 B 0.6016(4) 0.5391(4) 0.1532(3) 0.0325(14) Uani 1 1 d .
H8A H 0.646(3) 0.601(3) 0.195(3) 0.049 Uiso 1 1 d .
H8B H 0.632(3) 0.523(3) 0.108(3) 0.049 Uiso 1 1 d .
H8C H 0.613(3) 0.484(3) 0.171(3) 0.049 Uiso 1 1 d .
H8D H 0.533(4) 0.551(3) 0.138(3) 0.049 Uiso 1 1 d .
C41 C 0.8383(3) 0.7922(3) 0.4516(2) 0.0320(12) Uani 1 1 d .
C42 C 0.7741(3) 0.8177(3) 0.4044(2) 0.0300(11) Uani 1 1 d .
C43 C 0.7139(3) 0.7456(3) 0.3618(2) 0.0300(11) Uani 1 1 d .
C44 C 0.7418(3) 0.6757(3) 0.3824(2) 0.0271(11) Uani 1 1 d .
C45 C 0.8179(3) 0.7050(3) 0.4385(2) 0.0296(11) Uani 1 1 d .
C46 C 0.9087(4) 0.8513(4) 0.5101(3) 0.0538(18) Uani 1 1 d .
H46A H 0.9285 0.8973 0.4972 0.081 Uiso 1 1 calc R
H46B H 0.9584 0.8201 0.5234 0.081 Uiso 1 1 calc R
H46C H 0.8850 0.8748 0.5477 0.081 Uiso 1 1 calc R
C47 C 0.7643(4) 0.9070(3) 0.4048(3) 0.0481(16) Uani 1 1 d .
H47A H 0.7367 0.9363 0.4389 0.072 Uiso 1 1 calc R
H47B H 0.7277 0.9064 0.3608 0.072 Uiso 1 1 calc R
H47C H 0.8223 0.9366 0.4149 0.072 Uiso 1 1 calc R
C48 C 0.6271(3) 0.7459(4) 0.3124(3) 0.0409(14) Uani 1 1 d .
H48A H 0.6086 0.6892 0.2794 0.061 Uiso 1 1 calc R
H48B H 0.6331 0.7863 0.2897 0.061 Uiso 1 1 calc R
H48C H 0.5830 0.7624 0.3360 0.061 Uiso 1 1 calc R
C49 C 0.6930(4) 0.5891(3) 0.3557(3) 0.0461(15) Uani 1 1 d .
H49A H 0.7340 0.5480 0.3646 0.069 Uiso 1 1 calc R
H49B H 0.6657 0.5741 0.3074 0.069 Uiso 1 1 calc R
H49C H 0.6475 0.5886 0.3775 0.069 Uiso 1 1 calc R
C50 C 0.8606(4) 0.6554(4) 0.4830(3) 0.0495(17) Uani 1 1 d .
H50A H 0.8308 0.6610 0.5171 0.074 Uiso 1 1 calc R
H50B H 0.9225 0.6773 0.5047 0.074 Uiso 1 1 calc R
H50C H 0.8562 0.5957 0.4561 0.074 Uiso 1 1 calc R
C51 C 1.1278(3) 0.5887(3) 0.4176(2) 0.0321(12) Uani 1 1 d .
C52 C 1.1261(3) 0.6622(3) 0.3984(3) 0.0309(12) Uani 1 1 d .
C53 C 1.1294(3) 0.6378(3) 0.3318(3) 0.0303(12) Uani 1 1 d .
C54 C 1.1357(3) 0.5489(3) 0.3101(3) 0.0309(12) Uani 1 1 d .
C55 C 1.1341(3) 0.5191(3) 0.3631(3) 0.0333(12) Uani 1 1 d .
C56 C 1.1312(4) 0.5869(4) 0.4859(3) 0.0543(18) Uani 1 1 d .
H56A H 1.1171 0.5286 0.4832 0.081 Uiso 1 1 calc R
H56B H 1.0885 0.6225 0.5022 0.081 Uiso 1 1 calc R
H56C H 1.1902 0.6082 0.5166 0.081 Uiso 1 1 calc R
C57 C 1.1333(4) 0.7519(4) 0.4440(3) 0.0507(17) Uani 1 1 d .
H57A H 1.1952 0.7722 0.4680 0.076 Uiso 1 1 calc R
H57B H 1.1012 0.7541 0.4762 0.076 Uiso 1 1 calc R
H57C H 1.1083 0.7879 0.4175 0.076 Uiso 1 1 calc R
C58 C 1.1383(4) 0.6957(4) 0.2935(3) 0.0423(14) Uani 1 1 d .
H58A H 1.1071 0.7453 0.3068 0.063 Uiso 1 1 calc R
H58B H 1.1132 0.6657 0.2455 0.063 Uiso 1 1 calc R
H58C H 1.2006 0.7139 0.3033 0.063 Uiso 1 1 calc R
C59 C 1.1570(4) 0.4985(4) 0.2479(3) 0.0451(15) Uani 1 1 d .
H59A H 1.2209 0.5007 0.2570 0.068 Uiso 1 1 calc R
H59B H 1.1321 0.5224 0.2123 0.068 Uiso 1 1 calc R
H59C H 1.1320 0.4397 0.2337 0.068 Uiso 1 1 calc R
C60 C 1.1496(4) 0.4308(4) 0.3640(3) 0.0492(16) Uani 1 1 d .
H60A H 1.1273 0.3907 0.3184 0.074 Uiso 1 1 calc R
H60B H 1.1189 0.4166 0.3925 0.074 Uiso 1 1 calc R
H60C H 1.2126 0.4277 0.3816 0.074 Uiso 1 1 calc R
C61 C 0.7784(3) 0.3594(3) 0.0662(2) 0.0234(10) Uani 1 1 d .
C62 C 0.8187(3) 0.3491(3) 0.1289(2) 0.0256(11) Uani 1 1 d .
C63 C 0.9093(3) 0.3418(3) 0.1354(2) 0.0273(11) Uani 1 1 d .
C64 C 0.9251(3) 0.3508(3) 0.0776(3) 0.0285(11) Uani 1 1 d .
C65 C 0.8443(3) 0.3612(3) 0.0352(2) 0.0270(11) Uani 1 1 d .
C66 C 0.6817(3) 0.3580(3) 0.0345(3) 0.0349(13) Uani 1 1 d .
H66A H 0.6561 0.2995 0.0092 0.052 Uiso 1 1 calc R
H66B H 0.6722 0.3914 0.0044 0.052 Uiso 1 1 calc R
H66C H 0.6535 0.3821 0.0694 0.052 Uiso 1 1 calc R
C67 C 0.7713(4) 0.3358(3) 0.1753(3) 0.0371(13) Uani 1 1 d .
H67A H 0.7178 0.3645 0.1704 0.056 Uiso 1 1 calc R
H67B H 0.8094 0.3591 0.2215 0.056 Uiso 1 1 calc R
H67C H 0.7559 0.2751 0.1643 0.056 Uiso 1 1 calc R
C68 C 0.9741(4) 0.3169(3) 0.1889(3) 0.0413(14) Uani 1 1 d .
H68A H 0.9613 0.3413 0.2315 0.062 Uiso 1 1 calc R
H68B H 1.0337 0.3382 0.1935 0.062 Uiso 1 1 calc R
H68C H 0.9696 0.2552 0.1765 0.062 Uiso 1 1 calc R
C69 C 1.0097(4) 0.3384(3) 0.0598(3) 0.0438(15) Uani 1 1 d .
H69A H 1.0132 0.2778 0.0396 0.066 Uiso 1 1 calc R
H69B H 1.0594 0.3617 0.1003 0.066 Uiso 1 1 calc R
H69C H 1.0114 0.3674 0.0279 0.066 Uiso 1 1 calc R
C70 C 0.8288(4) 0.3659(3) -0.0342(2) 0.0388(14) Uani 1 1 d .
H70A H 0.8840 0.3853 -0.0388 0.058 Uiso 1 1 calc R
H70B H 0.7855 0.4058 -0.0416 0.058 Uiso 1 1 calc R
H70C H 0.8067 0.3098 -0.0674 0.058 Uiso 1 1 calc R
C71 C 0.7768(3) 0.7355(3) 0.1175(2) 0.0257(11) Uani 1 1 d .
C72 C 0.7099(3) 0.7627(3) 0.1480(2) 0.0252(10) Uani 1 1 d .
C73 C 0.6312(3) 0.7099(3) 0.1067(2) 0.0262(11) Uani 1 1 d .
C74 C 0.6502(3) 0.6516(3) 0.0514(2) 0.0275(11) Uani 1 1 d .
C75 C 0.7395(3) 0.6682(3) 0.0573(2) 0.0279(11) Uani 1 1 d .
C76 C 0.8689(3) 0.7786(3) 0.1424(3) 0.0361(13) Uani 1 1 d .
H76A H 0.9080 0.7384 0.1256 0.054 Uiso 1 1 calc R
H76B H 0.8885 0.7984 0.1914 0.054 Uiso 1 1 calc R
H76C H 0.8701 0.8268 0.1266 0.054 Uiso 1 1 calc R
C77 C 0.7156(4) 0.8419(3) 0.2050(2) 0.0342(12) Uani 1 1 d .
H77A H 0.6925 0.8869 0.1875 0.051 Uiso 1 1 calc R
H77B H 0.7770 0.8590 0.2321 0.051 Uiso 1 1 calc R
H77C H 0.6811 0.8317 0.2326 0.051 Uiso 1 1 calc R
C78 C 0.5423(3) 0.7231(4) 0.1158(3) 0.0420(14) Uani 1 1 d .
H78A H 0.5163 0.7646 0.0952 0.063 Uiso 1 1 calc R
H78B H 0.5478 0.7440 0.1636 0.063 Uiso 1 1 calc R
H78C H 0.5046 0.6694 0.0946 0.063 Uiso 1 1 calc R
C79 C 0.5857(4) 0.5878(3) -0.0083(3) 0.0408(14) Uani 1 1 d .
H79A H 0.5318 0.5788 0.0026 0.061 Uiso 1 1 calc R
H79B H 0.6115 0.5342 -0.0200 0.061 Uiso 1 1 calc R
H79C H 0.5720 0.6090 -0.0462 0.061 Uiso 1 1 calc R
C80 C 0.7832(4) 0.6275(3) 0.0044(3) 0.0365(13) Uani 1 1 d .
H80A H 0.7640 0.5667 -0.0147 0.055 Uiso 1 1 calc R
H80B H 0.8471 0.6361 0.0246 0.055 Uiso 1 1 calc R
H80C H 0.7671 0.6531 -0.0309 0.055 Uiso 1 1 calc R
C81 C 0.3828(6) 0.6215(7) 0.2437(5) 0.100(3) Uiso 1 1 d .
C82 C 0.3858(5) 0.6948(6) 0.2937(4) 0.085(3) Uiso 1 1 d .
H82 H 0.3687 0.7456 0.2857 0.102 Uiso 1 1 calc R
C83 C 0.4170(6) 0.6889(6) 0.3594(5) 0.091(3) Uiso 1 1 d .
H83 H 0.4261 0.7383 0.3974 0.110 Uiso 1 1 calc R
C84 C 0.4340(6) 0.6111(7) 0.3677(5) 0.109(3) Uiso 1 1 d .
H84 H 0.4501 0.6037 0.4103 0.130 Uiso 1 1 calc R
C85 C 0.4256(8) 0.5465(8) 0.3100(6) 0.133(4) Uiso 1 1 d .
H85 H 0.4411 0.4928 0.3127 0.160 Uiso 1 1 calc R
C86 C 0.3994(8) 0.5542(8) 0.2554(6) 0.131(4) Uiso 1 1 d .
H86 H 0.3906 0.5043 0.2178 0.158 Uiso 1 1 calc R
C87 C 0.3450(9) 0.6023(9) 0.1731(7) 0.190(6) Uiso 1 1 d .
H87A H 0.3379 0.5409 0.1509 0.286 Uiso 1 1 calc R
H87B H 0.3836 0.6290 0.1559 0.286 Uiso 1 1 calc R
H87C H 0.2875 0.6240 0.1641 0.286 Uiso 1 1 calc R
C88 C 0.1121(6) 0.9198(7) 0.7353(5) 0.099(3) Uiso 1 1 d .
C89 C 0.1302(6) 0.9295(6) 0.6820(5) 0.091(3) Uiso 1 1 d .
H89 H 0.1374 0.9844 0.6790 0.109 Uiso 1 1 calc R
C90 C 0.1385(7) 0.8580(7) 0.6310(6) 0.131(4) Uiso 1 1 d .
H90 H 0.1550 0.8635 0.5943 0.157 Uiso 1 1 calc R
C91 C 0.1226(6) 0.7815(7) 0.6351(5) 0.107(3) Uiso 1 1 d .
H91 H 0.1311 0.7314 0.6032 0.129 Uiso 1 1 calc R
C92 C 0.0931(9) 0.7784(9) 0.6884(7) 0.160(5) Uiso 1 1 d .
H92 H 0.0718 0.7248 0.6872 0.192 Uiso 1 1 calc R
C93 C 0.0927(7) 0.8436(8) 0.7390(6) 0.130(4) Uiso 1 1 d .
H93 H 0.0795 0.8378 0.7769 0.156 Uiso 1 1 calc R
C94 C 0.1068(8) 0.9886(8) 0.7905(6) 0.155(5) Uiso 1 1 d .
H94A H 0.0476 0.9858 0.7950 0.233 Uiso 1 1 calc R
H94B H 0.1195 1.0418 0.7835 0.233 Uiso 1 1 calc R
H94C H 0.1497 0.9860 0.8313 0.233 Uiso 1 1 calc R

loop_
_atom_site_aniso_label
_atom_site_aniso_U_11
_atom_site_aniso_U_22
_atom_site_aniso_U_33
_atom_site_aniso_U_23
_atom_site_aniso_U_13
_atom_site_aniso_U_12
Zr1 0.0161(2) 0.0186(2) 0.0169(2) 0.00721(17) 0.00473(17) 0.00267(17)
Zr2 0.0172(2) 0.0201(2) 0.0180(2) 0.00804(18) 0.00551(18) 0.00318(17)
Zr3 0.0179(2) 0.0246(2) 0.0198(2) 0.01007(19) 0.00396(18) -0.00002(18)
Zr4 0.0183(2) 0.0227(2) 0.0164(2) 0.00762(18) 0.00406(18) -0.00045(18)
B1 0.027(3) 0.037(4) 0.035(4) 0.019(3) 0.011(3) 0.014(3)
B2 0.024(3) 0.030(3) 0.037(4) 0.007(3) 0.014(3) 0.005(2)
B3 0.049(4) 0.030(3) 0.043(4) 0.009(3) 0.023(3) 0.007(3)
B4 0.032(4) 0.032(3) 0.040(4) 0.017(3) -0.001(3) 0.004(3)
C1 0.026(3) 0.016(2) 0.024(3) 0.0065(19) 0.005(2) -0.0011(19)
C2 0.026(3) 0.024(2) 0.024(3) 0.006(2) 0.008(2) -0.002(2)
C3 0.028(3) 0.023(2) 0.019(2) 0.005(2) 0.000(2) -0.001(2)
C4 0.034(3) 0.015(2) 0.018(2) 0.0005(18) 0.012(2) 0.0021(19)
C5 0.024(2) 0.014(2) 0.026(3) 0.0030(19) 0.007(2) 0.0018(18)
C6 0.042(3) 0.026(3) 0.025(3) 0.011(2) 0.008(2) -0.001(2)
C7 0.028(3) 0.041(3) 0.035(3) 0.006(3) 0.008(2) -0.009(2)
C8 0.048(4) 0.037(3) 0.024(3) 0.009(2) -0.004(2) -0.004(3)
C9 0.050(3) 0.028(3) 0.031(3) 0.002(2) 0.025(3) 0.000(2)
C10 0.035(3) 0.026(3) 0.054(4) 0.014(3) 0.016(3) 0.012(2)
C11 0.022(2) 0.022(2) 0.022(2) 0.013(2) 0.0027(19) 0.0036(19)
C12 0.024(3) 0.029(3) 0.021(2) 0.015(2) 0.008(2) 0.006(2)
C13 0.025(3) 0.030(3) 0.033(3) 0.021(2) 0.013(2) 0.006(2)
C14 0.026(3) 0.021(2) 0.025(3) 0.011(2) 0.006(2) 0.0027(19)
C15 0.028(3) 0.024(2) 0.022(2) 0.013(2) 0.006(2) 0.006(2)
C16 0.023(3) 0.041(3) 0.035(3) 0.024(3) 0.001(2) 0.007(2)
C17 0.051(4) 0.042(3) 0.024(3) 0.015(2) 0.012(3) 0.018(3)
C18 0.035(3) 0.057(4) 0.047(4) 0.032(3) 0.025(3) 0.010(3)
C19 0.042(3) 0.034(3) 0.040(3) 0.015(3) 0.000(3) -0.013(3)
C20 0.043(3) 0.026(3) 0.029(3) 0.012(2) 0.012(2) 0.013(2)
C21 0.015(2) 0.037(3) 0.032(3) 0.015(2) 0.005(2) 0.000(2)
C22 0.015(2) 0.037(3) 0.025(3) 0.014(2) -0.0022(19) -0.002(2)
C23 0.017(2) 0.036(3) 0.024(3) 0.010(2) -0.002(2) -0.005(2)
C24 0.018(2) 0.038(3) 0.030(3) 0.016(2) 0.000(2) -0.007(2)
C25 0.015(2) 0.049(3) 0.032(3) 0.019(3) 0.006(2) 0.000(2)
C26 0.033(3) 0.044(3) 0.042(3) 0.003(3) 0.013(3) 0.016(3)
C27 0.027(3) 0.044(3) 0.036(3) 0.023(3) 0.001(2) 0.001(2)
C28 0.030(3) 0.051(4) 0.031(3) 0.011(3) -0.004(2) -0.002(3)
C29 0.039(3) 0.049(4) 0.052(4) 0.030(3) -0.008(3) -0.019(3)
C30 0.026(3) 0.085(5) 0.038(3) 0.024(3) 0.011(3) -0.009(3)
C31 0.024(3) 0.038(3) 0.022(3) 0.012(2) 0.015(2) 0.007(2)
C32 0.024(3) 0.039(3) 0.019(2) 0.008(2) 0.011(2) -0.003(2)
C33 0.033(3) 0.038(3) 0.020(3) 0.012(2) 0.010(2) -0.003(2)
C34 0.031(3) 0.038(3) 0.013(2) 0.005(2) 0.005(2) -0.009(2)
C35 0.028(3) 0.033(3) 0.021(3) 0.002(2) 0.010(2) -0.003(2)
C36 0.030(3) 0.038(3) 0.037(3) 0.013(3) 0.009(2) 0.011(2)
C37 0.024(3) 0.052(3) 0.028(3) 0.007(3) 0.008(2) -0.007(2)
C38 0.049(4) 0.053(4) 0.039(3) 0.026(3) 0.017(3) -0.004(3)
C39 0.037(3) 0.070(4) 0.017(3) 0.015(3) 0.000(2) -0.009(3)
C40 0.039(3) 0.038(3) 0.030(3) -0.005(2) 0.016(3) -0.009(3)
Zr5 0.0210(2) 0.0210(2) 0.0173(2) 0.00601(18) 0.00631(18) 0.00361(18)
Zr6 0.0205(2) 0.0212(2) 0.0188(2) 0.00738(18) 0.00578(18) 0.00330(18)
Zr7 0.0195(2) 0.0182(2) 0.0185(2) 0.00602(18) 0.00704(18) 0.00193(17)
Zr8 0.0182(2) 0.0193(2) 0.0175(2) 0.00668(18) 0.00624(18) 0.00212(17)
B5 0.035(4) 0.025(3) 0.040(4) 0.011(3) 0.011(3) 0.002(3)
B6 0.047(4) 0.031(3) 0.039(4) 0.013(3) 0.021(3) 0.000(3)
B7 0.032(3) 0.031(3) 0.040(4) 0.015(3) 0.019(3) 0.003(3)
B8 0.032(3) 0.029(3) 0.034(4) 0.004(3) 0.014(3) -0.004(3)
C41 0.036(3) 0.039(3) 0.021(3) 0.004(2) 0.016(2) 0.008(2)
C42 0.036(3) 0.030(3) 0.027(3) 0.007(2) 0.017(2) 0.009(2)
C43 0.030(3) 0.040(3) 0.024(3) 0.009(2) 0.015(2) 0.009(2)
C44 0.033(3) 0.028(3) 0.024(3) 0.007(2) 0.017(2) 0.004(2)
C45 0.036(3) 0.036(3) 0.024(3) 0.012(2) 0.018(2) 0.014(2)
C46 0.055(4) 0.067(4) 0.023(3) -0.010(3) 0.013(3) -0.008(3)
C47 0.064(4) 0.031(3) 0.065(4) 0.015(3) 0.042(4) 0.020(3)
C48 0.030(3) 0.062(4) 0.036(3) 0.018(3) 0.015(3) 0.018(3)
C49 0.049(4) 0.045(4) 0.055(4) 0.012(3) 0.037(3) -0.004(3)
C50 0.062(4) 0.072(4) 0.040(4) 0.036(3) 0.035(3) 0.036(4)
C51 0.024(3) 0.043(3) 0.023(3) 0.011(2) -0.001(2) 0.002(2)
C52 0.019(3) 0.030(3) 0.035(3) 0.007(2) 0.001(2) -0.001(2)
C53 0.016(2) 0.037(3) 0.039(3) 0.017(2) 0.006(2) 0.000(2)
C54 0.019(3) 0.039(3) 0.034(3) 0.013(2) 0.007(2) 0.006(2)
C55 0.025(3) 0.040(3) 0.035(3) 0.016(3) 0.006(2) 0.009(2)
C56 0.042(4) 0.087(5) 0.029(3) 0.024(3) -0.003(3) 0.004(3)
C57 0.025(3) 0.042(4) 0.055(4) -0.009(3) -0.006(3) 0.000(3)
C58 0.030(3) 0.055(4) 0.057(4) 0.032(3) 0.021(3) 0.003(3)
C59 0.037(3) 0.055(4) 0.044(4) 0.012(3) 0.017(3) 0.014(3)
C60 0.038(3) 0.047(4) 0.067(4) 0.031(3) 0.008(3) 0.021(3)
C61 0.029(3) 0.014(2) 0.026(3) 0.0024(19) 0.011(2) 0.0001(19)
C62 0.031(3) 0.018(2) 0.027(3) 0.005(2) 0.011(2) -0.002(2)
C63 0.032(3) 0.018(2) 0.026(3) 0.001(2) 0.007(2) 0.004(2)
C64 0.031(3) 0.020(2) 0.036(3) 0.006(2) 0.015(2) 0.002(2)
C65 0.036(3) 0.018(2) 0.024(3) 0.000(2) 0.014(2) 0.001(2)
C66 0.031(3) 0.024(3) 0.040(3) 0.005(2) 0.002(2) -0.002(2)
C67 0.054(4) 0.026(3) 0.040(3) 0.010(2) 0.028(3) -0.001(2)
C68 0.048(4) 0.029(3) 0.041(3) 0.011(3) 0.004(3) 0.011(3)
C69 0.040(3) 0.034(3) 0.057(4) 0.000(3) 0.031(3) 0.010(3)
C70 0.057(4) 0.033(3) 0.023(3) 0.002(2) 0.015(3) -0.004(3)
C71 0.030(3) 0.027(3) 0.024(3) 0.013(2) 0.009(2) 0.002(2)
C72 0.028(3) 0.026(3) 0.022(3) 0.012(2) 0.005(2) 0.008(2)
C73 0.026(3) 0.030(3) 0.023(3) 0.011(2) 0.006(2) 0.008(2)
C74 0.031(3) 0.033(3) 0.018(2) 0.014(2) 0.001(2) 0.008(2)
C75 0.036(3) 0.030(3) 0.024(3) 0.016(2) 0.010(2) 0.010(2)
C76 0.037(3) 0.030(3) 0.050(4) 0.020(3) 0.019(3) 0.000(2)
C77 0.045(3) 0.030(3) 0.027(3) 0.009(2) 0.011(2) 0.009(2)
C78 0.029(3) 0.054(4) 0.047(4) 0.021(3) 0.012(3) 0.016(3)
C79 0.045(3) 0.042(3) 0.025(3) 0.009(2) -0.005(2) 0.002(3)
C80 0.056(4) 0.037(3) 0.028(3) 0.018(2) 0.021(3) 0.018(3)

loop_
_atom_type_symbol
_atom_type_description
_atom_type_scat_dispersion_real
_atom_type_scat_dispersion_imag
_atom_type_scat_source
C C 0.0033 0.0016 'International Tables Vol C Tables 4.2.6.8 and 6.1.1.4'
H H 0.0000 0.0000 'International Tables Vol C Tables 4.2.6.8 and 6.1.1.4'
B B 0.0013 0.0007 'International Tables Vol C Tables 4.2.6.8 and 6.1.1.4'
Zr Zr -2.9673 0.5597 'International Tables Vol C Tables 4.2.6.8 and 6.1.1.4'

loop_
_geom_angle_atom_site_label_1
_geom_angle_atom_site_label_2
_geom_angle_atom_site_label_3
_geom_angle
H3 Zr1 H5 64.4(19)
H3 Zr1 H1B 71(2)
H5 Zr1 H1B 132(2)
H3 Zr1 H1 136.4(19)
H5 Zr1 H1 80.7(19)
H1B Zr1 H1 125(2)
H3 Zr1 H4 58.5(18)
H5 Zr1 H4 66.1(18)
H1B Zr1 H4 75.9(19)
H1 Zr1 H4 84.4(18)
H3 Zr1 H1A 121(2)
H5 Zr1 H1A 139(2)
H1B Zr1 H1A 57(2)
H1 Zr1 H1A 70.5(19)
H4 Zr1 H1A 82.6(19)
H3 Zr1 C5 102.1(13)
H5 Zr1 C5 77.1(13)
H1B Zr1 C5 131.0(15)
H1 Zr1 C5 94.2(13)
H4 Zr1 C5 143.0(13)
H1A Zr1 C5 131.8(14)
H3 Zr1 C4 77.1(13)
H5 Zr1 C4 84.8(13)
H1B Zr1 C4 102.3(15)
H1 Zr1 C4 127.0(13)
H4 Zr1 C4 133.9(13)
H1A Zr1 C4 135.6(14)
C5 Zr1 C4 32.73(15)
H3 Zr1 C3 87.4(14)
H5 Zr1 C3 117.2(14)
H1B Zr1 C3 76.5(15)
H1 Zr1 C3 133.7(13)
H4 Zr1 C3 141.6(13)
H1A Zr1 C3 103.5(14)
C5 Zr1 C3 54.54(15)
C4 Zr1 C3 32.90(15)
H3 Zr1 C1 131.2(13)
H5 Zr1 C1 104.3(13)
H1B Zr1 C1 118.7(15)
H1 Zr1 C1 80.6(13)
H4 Zr1 C1 163.4(13)
H1A Zr1 C1 98.8(14)
C5 Zr1 C1 32.95(14)
C4 Zr1 C1 54.23(15)
C3 Zr1 C1 54.28(15)
H3 Zr1 C2 120.0(14)
H5 Zr1 C2 131.3(13)
H1B Zr1 C2 86.5(15)
H1 Zr1 C2 102.4(13)
H4 Zr1 C2 161.8(13)
H1A Zr1 C2 83.8(14)
C5 Zr1 C2 54.26(15)
C4 Zr1 C2 54.19(15)
C3 Zr1 C2 32.80(15)
C1 Zr1 C2 32.43(14)
H3 Zr1 B1 96.9(14)
H5 Zr1 B1 144.2(13)
H1B Zr1 B1 29.4(15)
H1 Zr1 B1 96.8(13)
H4 Zr1 B1 78.1(13)
H1A Zr1 B1 27.2(15)
C5 Zr1 B1 138.45(19)
C4 Zr1 B1 122.32(19)
C3 Zr1 B1 90.35(19)
C1 Zr1 B1 110.53(18)
C2 Zr1 B1 84.24(19)
H3 Zr2 H4 60.8(19)
H3 Zr2 H2A 130(2)
H4 Zr2 H2A 140(2)
H3 Zr2 H2B 80(2)
H4 Zr2 H2B 137(2)
H2A Zr2 H2B 56(2)
H3 Zr2 H2 135.8(19)
H4 Zr2 H2 80.7(19)
H2A Zr2 H2 68(2)
H2B Zr2 H2 123(2)
H3 Zr2 H5 61.9(18)
H4 Zr2 H5 66.3(18)
H2A Zr2 H5 84.9(19)
H2B Zr2 H5 79.5(19)
H2 Zr2 H5 84.2(18)
H3 Zr2 C11 73.5(13)
H4 Zr2 C11 82.6(13)
H2A Zr2 C11 136.3(15)
H2B Zr2 C11 104.8(15)
H2 Zr2 C11 124.8(13)
H5 Zr2 C11 133.8(13)
H3 Zr2 C15 99.2(13)
H4 Zr2 C15 76.9(13)
H2A Zr2 C15 127.3(15)
H2B Zr2 C15 131.0(15)
H2 Zr2 C15 91.6(13)
H5 Zr2 C15 143.1(13)
C11 Zr2 C15 33.30(14)
H3 Zr2 C12 84.9(14)
H4 Zr2 C12 114.8(13)
H2A Zr2 C12 105.3(15)
H2B Zr2 C12 76.7(15)
H2 Zr2 C12 133.8(13)
H5 Zr2 C12 141.9(13)
C11 Zr2 C12 32.91(14)
C15 Zr2 C12 54.64(15)
H3 Zr2 C14 128.1(13)
H4 Zr2 C14 105.3(13)
H2A Zr2 C14 94.5(15)
H2B Zr2 C14 113.9(15)
H2 Zr2 C14 80.1(13)
H5 Zr2 C14 163.4(13)
C11 Zr2 C14 54.66(15)
C15 Zr2 C14 32.92(15)
C12 Zr2 C14 54.17(15)
H3 Zr2 C13 117.6(14)
H4 Zr2 C13 131.1(13)
H2A Zr2 C13 82.5(15)
H2B Zr2 C13 82.1(15)
H2 Zr2 C13 103.6(13)
H5 Zr2 C13 161.4(13)
C11 Zr2 C13 54.59(15)
C15 Zr2 C13 54.53(15)
C12 Zr2 C13 32.71(15)
C14 Zr2 C13 32.59(15)
H3 Zr2 B2 103.0(13)
H4 Zr2 B2 144.5(13)
H2A Zr2 B2 29.1(15)
H2B Zr2 B2 27.2(15)
H2 Zr2 B2 96.1(13)
H5 Zr2 B2 78.2(13)
C11 Zr2 B2 125.39(19)
C15 Zr2 B2 138.65(18)
C12 Zr2 B2 93.05(18)
C14 Zr2 B2 109.01(18)
C13 Zr2 B2 84.22(18)
H8 Zr3 H7 64.6(18)
H8 Zr3 H2 139.4(19)
H7 Zr3 H2 81.7(18)
H8 Zr3 H3A 70(2)
H7 Zr3 H3A 131(2)
H2 Zr3 H3A 126(2)
H8 Zr3 H6 62.8(18)
H7 Zr3 H6 61.9(18)
H2 Zr3 H6 82.1(18)
H3A Zr3 H6 81(2)
H8 Zr3 H3B 119(2)
H7 Zr3 H3B 143(2)
H2 Zr3 H3B 76(2)
H3A Zr3 H3B 53(2)
H6 Zr3 H3B 87(2)
H8 Zr3 C22 75.2(13)
H7 Zr3 C22 86.5(13)
H2 Zr3 C22 126.8(13)
H3A Zr3 C22 100.1(16)
H6 Zr3 C22 134.9(12)
H3B Zr3 C22 130.1(16)
H8 Zr3 C21 100.4(13)
H7 Zr3 C21 78.3(13)
H2 Zr3 C21 93.8(13)
H3A Zr3 C21 129.4(16)
H6 Zr3 C21 140.1(12)
H3B Zr3 C21 130.9(16)
C22 Zr3 C21 32.99(16)
H8 Zr3 C23 86.2(14)
H7 Zr3 C23 119.1(13)
H2 Zr3 C23 131.9(13)
H3A Zr3 C23 74.7(16)
H6 Zr3 C23 145.8(13)
H3B Zr3 C23 97.4(16)
C22 Zr3 C23 33.02(15)
C21 Zr3 C23 54.82(16)
H8 Zr3 B3 95.2(13)
H7 Zr3 B3 142.6(13)
H2 Zr3 B3 98.9(13)
H3A Zr3 B3 28.0(17)
H6 Zr3 B3 81.1(12)
H3B Zr3 B3 25.0(16)
C22 Zr3 B3 120.0(2)
C21 Zr3 B3 138.4(2)
C23 Zr3 B3 88.4(2)
H8 Zr3 C25 128.9(13)
H7 Zr3 C25 105.0(13)
H2 Zr3 C25 79.7(13)
H3A Zr3 C25 118.1(16)
H6 Zr3 C25 159.0(13)
H3B Zr3 C25 98.7(16)
C22 Zr3 C25 53.85(16)
C21 Zr3 C25 32.60(15)
C23 Zr3 C25 53.93(16)
B3 Zr3 C25 111.9(2)
H8 Zr3 C24 118.6(14)
H7 Zr3 C24 132.6(13)
H2 Zr3 C24 100.7(13)
H3A Zr3 C24 85.7(16)
H6 Zr3 C24 165.4(12)
H3B Zr3 C24 80.3(16)
C22 Zr3 C24 54.01(15)
C21 Zr3 C24 54.34(16)
C23 Zr3 C24 32.43(15)
B3 Zr3 C24 84.3(2)
C25 Zr3 C24 32.47(16)
H6 Zr4 H7 64.6(18)
H6 Zr4 H1 77.5(19)
H7 Zr4 H1 84.3(19)
H6 Zr4 H8 64.4(19)
H7 Zr4 H8 63.4(18)
H1 Zr4 H8 137.6(18)
H6 Zr4 H4A 136(2)
H7 Zr4 H4A 79(2)
H1 Zr4 H4A 125(2)
H8 Zr4 H4A 77(2)
H6 Zr4 H4B 140(2)
H7 Zr4 H4B 84.6(19)
H1 Zr4 H4B 74(2)
H8 Zr4 H4B 125(2)
H4A Zr4 H4B 52(2)
H6 Zr4 C35 87.0(14)
H7 Zr4 C35 135.0(13)
H1 Zr4 C35 124.7(13)
H8 Zr4 C35 73.1(13)
H4A Zr4 C35 103.3(16)
H4B Zr4 C35 132.6(15)
H6 Zr4 C34 119.5(14)
H7 Zr4 C34 142.7(13)
H1 Zr4 C34 132.8(13)
H8 Zr4 C34 84.5(13)
H4A Zr4 C34 75.9(15)
H4B Zr4 C34 100.5(15)
C35 Zr4 C34 32.93(16)
H6 Zr4 C31 79.0(14)
H7 Zr4 C31 143.4(13)
H1 Zr4 C31 91.5(13)
H8 Zr4 C31 98.6(13)
H4A Zr4 C31 130.6(15)
H4B Zr4 C31 129.3(15)
C35 Zr4 C31 33.19(15)
C34 Zr4 C31 54.85(16)
H6 Zr4 C32 105.9(14)
H7 Zr4 C32 162.7(13)
H1 Zr4 C32 79.4(13)
H8 Zr4 C32 127.3(13)
H4A Zr4 C32 115.2(15)
H4B Zr4 C32 96.5(15)
C35 Zr4 C32 54.28(15)
C34 Zr4 C32 54.13(15)
C31 Zr4 C32 32.86(15)
H6 Zr4 C33 133.4(14)
H7 Zr4 C33 161.6(13)
H1 Zr4 C33 102.3(13)
H8 Zr4 C33 117.0(13)
H4A Zr4 C33 83.2(15)
H4B Zr4 C33 80.8(15)
C35 Zr4 C33 54.17(16)
C34 Zr4 C33 32.58(15)
C31 Zr4 C33 54.42(16)
C32 Zr4 C33 32.46(15)
H6 Zr4 B4 142.8(14)
H7 Zr4 B4 78.3(13)
H1 Zr4 B4 99.6(13)
H8 Zr4 B4 99.7(13)
H4A Zr4 B4 25.3(16)
H4B Zr4 B4 26.7(15)
C35 Zr4 B4 121.9(2)
C34 Zr4 B4 89.9(2)
C31 Zr4 B4 138.1(2)
C32 Zr4 B4 110.0(2)
C33 Zr4 B4 83.7(2)
H1D B1 H1C 119(4)
H1D B1 H1A 111(4)
H1C B1 H1A 107(4)
H1D B1 H1B 109(4)
H1C B1 H1B 106(3)
H1A B1 H1B 105(3)
H1D B1 Zr1 123(3)
H1C B1 Zr1 118(3)
H1A B1 Zr1 54(3)
H1B B1 Zr1 51(2)
H2D B2 H2C 119(4)
H2D B2 H2B 109(4)
H2C B2 H2B 106(4)
H2D B2 H2A 107(4)
H2C B2 H2A 116(4)
H2B B2 H2A 98(3)
H2D B2 Zr2 124(3)
H2C B2 Zr2 117(3)
H2B B2 Zr2 49(2)
H2A B2 Zr2 50(2)
H3B B3 H3C 111(4)
H3B B3 H3D 119(4)
H3C B3 H3D 116(4)
H3B B3 H3A 104(4)
H3C B3 H3A 104(4)
H3D B3 H3A 102(4)
H3B B3 Zr3 53(3)
H3C B3 Zr3 125(3)
H3D B3 Zr3 118(3)
H3A B3 Zr3 52(3)
H4D B4 H4C 115(4)
H4D B4 H4A 113(4)
H4C B4 H4A 105(4)
H4D B4 H4B 113(4)
H4C B4 H4B 103(4)
H4A B4 H4B 107(4)
H4D B4 Zr4 124(3)
H4C B4 Zr4 121(3)
H4A B4 Zr4 51(3)
H4B B4 Zr4 56(3)
C2 C1 C5 107.4(4)
C2 C1 C6 125.4(4)
C5 C1 C6 126.4(4)
C2 C1 Zr1 73.8(3)
C5 C1 Zr1 71.6(2)
C6 C1 Zr1 127.8(3)
C1 C2 C3 108.1(4)
C1 C2 C7 125.1(4)
C3 C2 C7 126.3(4)
C1 C2 Zr1 73.8(3)
C3 C2 Zr1 72.2(3)
C7 C2 Zr1 126.2(3)
C4 C3 C2 107.7(4)
C4 C3 C8 125.8(5)
C2 C3 C8 126.1(5)
C4 C3 Zr1 73.3(3)
C2 C3 Zr1 75.0(3)
C8 C3 Zr1 122.4(3)
C5 C4 C3 108.4(4)
C5 C4 C9 127.0(5)
C3 C4 C9 124.2(4)
C5 C4 Zr1 73.3(2)
C3 C4 Zr1 73.8(3)
C9 C4 Zr1 124.5(3)
C4 C5 C1 108.3(4)
C4 C5 C10 126.9(4)
C1 C5 C10 124.4(4)
C4 C5 Zr1 73.9(3)
C1 C5 Zr1 75.4(2)
C10 C5 Zr1 121.8(3)
C12 C11 C15 107.6(4)
C12 C11 C16 125.4(4)
C15 C11 C16 126.4(4)
C12 C11 Zr2 74.1(2)
C15 C11 Zr2 73.6(2)
C16 C11 Zr2 124.7(3)
C11 C12 C13 108.9(4)
C11 C12 C17 125.4(4)
C13 C12 C17 125.5(4)
C11 C12 Zr2 73.0(2)
C13 C12 Zr2 75.0(3)
C17 C12 Zr2 121.9(3)
C12 C13 C14 107.5(4)
C12 C13 C18 126.0(5)
C14 C13 C18 126.0(5)
C12 C13 Zr2 72.3(2)
C14 C13 Zr2 73.6(3)
C18 C13 Zr2 125.7(3)
C13 C14 C15 108.1(4)
C13 C14 C19 125.3(5)
C15 C14 C19 126.0(5)
C13 C14 Zr2 73.8(3)
C15 C14 Zr2 72.0(3)
C19 C14 Zr2 127.0(3)
C14 C15 C11 107.9(4)
C14 C15 C20 126.2(4)
C11 C15 C20 125.7(4)
C14 C15 Zr2 75.1(3)
C11 C15 Zr2 73.1(2)
C20 C15 Zr2 122.6(3)
C22 C21 C25 107.3(5)
C22 C21 C26 126.5(5)
C25 C21 C26 125.7(5)
C22 C21 Zr3 73.0(3)
C25 C21 Zr3 75.8(3)
C26 C21 Zr3 123.0(3)
C21 C22 C23 108.9(4)
C21 C22 C27 124.9(5)
C23 C22 C27 125.6(5)
C21 C22 Zr3 74.0(3)
C23 C22 Zr3 74.5(3)
C27 C22 Zr3 124.8(3)
C24 C23 C22 107.8(4)
C24 C23 C28 126.4(5)
C22 C23 C28 125.7(5)
C24 C23 Zr3 75.6(3)
C22 C23 Zr3 72.5(3)
C28 C23 Zr3 120.9(3)
C23 C24 C25 107.7(4)
C23 C24 C29 126.5(5)
C25 C24 C29 125.4(5)
C23 C24 Zr3 72.0(3)
C25 C24 Zr3 73.6(3)
C29 C24 Zr3 125.8(3)
C21 C25 C24 108.4(4)
C21 C25 C30 125.4(5)
C24 C25 C30 125.1(5)
C21 C25 Zr3 71.6(3)
C24 C25 Zr3 73.9(3)
C30 C25 Zr3 129.6(3)
C32 C31 C35 107.2(4)
C32 C31 C36 125.7(5)
C35 C31 C36 126.6(5)
C32 C31 Zr4 75.0(3)
C35 C31 Zr4 73.2(3)
C36 C31 Zr4 123.1(3)
C33 C32 C31 108.3(4)
C33 C32 C37 125.6(5)
C31 C32 C37 125.1(5)
C33 C32 Zr4 73.9(3)
C31 C32 Zr4 72.1(3)
C37 C32 Zr4 128.9(3)
C34 C33 C32 107.9(4)
C34 C33 C38 126.9(5)
C32 C33 C38 124.8(5)
C34 C33 Zr4 71.9(3)
C32 C33 Zr4 73.6(3)
C38 C33 Zr4 126.2(4)
C33 C34 C35 108.4(4)
C33 C34 C39 127.0(5)
C35 C34 C39 124.4(5)
C33 C34 Zr4 75.5(3)
C35 C34 Zr4 73.5(3)
C39 C34 Zr4 121.0(3)
C34 C35 C31 108.2(4)
C34 C35 C40 125.4(5)
C31 C35 C40 125.8(5)
C34 C35 Zr4 73.6(3)
C31 C35 Zr4 73.6(3)
C40 C35 Zr4 125.3(3)
H9 Zr5 H11 138.1(19)
H9 Zr5 H13 80.5(18)
H11 Zr5 H13 62.5(18)
H9 Zr5 H12 82.0(18)
H11 Zr5 H12 63.3(18)
H13 Zr5 H12 60.2(18)
H9 Zr5 H5B 77(2)
H11 Zr5 H5B 121(2)
H13 Zr5 H5B 142.2(19)
H12 Zr5 H5B 87.0(19)
H9 Zr5 H5A 124(2)
H11 Zr5 H5A 74(2)
H13 Zr5 H5A 130(2)
H12 Zr5 H5A 79.1(19)
H5B Zr5 H5A 50(2)
H9 Zr5 C45 126.5(13)
H11 Zr5 C45 72.8(13)
H13 Zr5 C45 86.3(13)
H12 Zr5 C45 133.2(13)
H5B Zr5 C45 131.5(15)
H5A Zr5 C45 104.3(15)
H9 Zr5 C44 93.4(13)
H11 Zr5 C44 98.2(13)
H13 Zr5 C44 79.2(13)
H12 Zr5 C44 139.4(12)
H5B Zr5 C44 131.3(15)
H5A Zr5 C44 133.0(15)
C45 Zr5 C44 33.12(16)
H9 Zr5 C41 133.4(13)
H11 Zr5 C41 84.4(13)
H13 Zr5 C41 118.6(13)
H12 Zr5 C41 144.5(13)
H5B Zr5 C41 98.9(15)
H5A Zr5 C41 78.3(15)
C45 Zr5 C41 32.95(16)
C44 Zr5 C41 54.73(16)
H9 Zr5 C42 102.5(13)
H11 Zr5 C42 117.0(13)
H13 Zr5 C42 133.5(13)
H12 Zr5 C42 165.9(13)
H5B Zr5 C42 81.2(15)
H5A Zr5 C42 87.4(14)
C45 Zr5 C42 54.21(16)
C44 Zr5 C42 54.31(16)
C41 Zr5 C42 32.60(16)
H9 Zr5 C43 80.4(13)
H11 Zr5 C43 126.9(13)
H13 Zr5 C43 106.4(13)
H12 Zr5 C43 159.5(13)
H5B Zr5 C43 98.9(15)
H5A Zr5 C43 119.6(14)
C45 Zr5 C43 54.25(16)
C44 Zr5 C43 32.70(15)
C41 Zr5 C43 54.16(16)
C42 Zr5 C43 32.54(16)
H9 Zr5 B5 99.1(13)
H11 Zr5 B5 98.1(13)
H13 Zr5 B5 141.3(13)
H12 Zr5 B5 81.4(13)
H5B Zr5 B5 24.3(15)
H5A Zr5 B5 25.9(15)
C45 Zr5 B5 121.5(2)
C44 Zr5 B5 138.90(19)
C41 Zr5 B5 89.8(2)
C42 Zr5 B5 84.71(19)
C43 Zr5 B5 111.66(19)
H12 Zr6 H13 63.7(19)
H12 Zr6 H11 65.0(19)
H13 Zr6 H11 61.6(18)
H12 Zr6 H10 78.5(18)
H13 Zr6 H10 84.3(18)
H11 Zr6 H10 137.9(18)
H12 Zr6 H6B 139(2)
H13 Zr6 H6B 84(2)
H11 Zr6 H6B 123(2)
H10 Zr6 H6B 73(2)
H12 Zr6 H6A 133(2)
H13 Zr6 H6A 76(2)
H11 Zr6 H6A 76(2)
H10 Zr6 H6A 121(2)
H6B Zr6 H6A 51(2)
H12 Zr6 C52 89.6(14)
H13 Zr6 C52 134.8(13)
H11 Zr6 C52 74.3(13)
H10 Zr6 C52 127.6(13)
H6B Zr6 C52 131.5(15)
H6A Zr6 C52 103.9(16)
H12 Zr6 C51 122.7(14)
H13 Zr6 C51 143.2(13)
H11 Zr6 C51 87.3(13)
H10 Zr6 C51 131.8(13)
H6B Zr6 C51 98.6(15)
H6A Zr6 C51 77.8(15)
C52 Zr6 C51 33.27(16)
H12 Zr6 C53 79.6(14)
H13 Zr6 C53 142.8(13)
H11 Zr6 C53 98.5(13)
H10 Zr6 C53 94.6(13)
H6B Zr6 C53 131.3(15)
H6A Zr6 C53 132.6(15)
C52 Zr6 C53 32.98(16)
C51 Zr6 C53 54.86(17)
H12 Zr6 C55 133.8(14)
H13 Zr6 C55 162.4(13)
H11 Zr6 C55 119.9(13)
H10 Zr6 C55 100.1(13)
H6B Zr6 C55 81.1(15)
H6A Zr6 C55 87.4(15)
C52 Zr6 C55 54.34(17)
C51 Zr6 C55 32.66(16)
C53 Zr6 C55 54.25(17)
H12 Zr6 C54 105.0(14)
H13 Zr6 C54 162.2(13)
H11 Zr6 C54 128.1(13)
H10 Zr6 C54 79.7(13)
H6B Zr6 C54 98.7(15)
H6A Zr6 C54 119.4(15)
C52 Zr6 C54 54.23(17)
C51 Zr6 C54 54.13(17)
C53 Zr6 C54 32.79(16)
C55 Zr6 C54 32.29(16)
H12 Zr6 B6 142.0(14)
H13 Zr6 B6 78.3(13)
H11 Zr6 B6 97.8(13)
H10 Zr6 B6 98.6(13)
H6B Zr6 B6 26.8(16)
H6A Zr6 B6 23.9(16)
C52 Zr6 B6 119.5(2)
C51 Zr6 B6 87.8(2)
C53 Zr6 B6 138.1(2)
C55 Zr6 B6 84.2(2)
C54 Zr6 B6 111.8(2)
H16 Zr7 H15 64.9(19)
H16 Zr7 H7A 122(2)
H15 Zr7 H7A 135(2)
H16 Zr7 H7B 75(2)
H15 Zr7 H7B 133(2)
H7A Zr7 H7B 54(2)
H16 Zr7 H10 138.2(19)
H15 Zr7 H10 79.0(19)
H7A Zr7 H10 70(2)
H7B Zr7 H10 123(2)
H16 Zr7 H14 58.5(18)
H15 Zr7 H14 61.4(18)
H7A Zr7 H14 84.1(19)
H7B Zr7 H14 78.0(19)
H10 Zr7 H14 86.5(18)
H16 Zr7 C62 102.6(14)
H15 Zr7 C62 81.1(14)
H7A Zr7 C62 130.3(15)
H7B Zr7 C62 132.2(15)
H10 Zr7 C62 91.2(13)
H14 Zr7 C62 142.1(13)
H16 Zr7 C61 76.3(14)
H15 Zr7 C61 87.7(14)
H7A Zr7 C61 137.1(15)
H7B Zr7 C61 105.4(16)
H10 Zr7 C61 124.4(13)
H14 Zr7 C61 132.5(13)
C62 Zr7 C61 33.13(15)
H16 Zr7 C65 85.7(14)
H15 Zr7 C65 119.9(14)
H7A Zr7 C65 105.5(15)
H7B Zr7 C65 77.8(15)
H10 Zr7 C65 132.5(13)
H14 Zr7 C65 140.9(13)
C62 Zr7 C65 54.60(15)
C61 Zr7 C65 32.88(15)
H16 Zr7 C64 118.1(14)
H15 Zr7 C64 135.6(14)
H7A Zr7 C64 84.1(15)
H7B Zr7 C64 83.9(15)
H10 Zr7 C64 102.2(13)
H14 Zr7 C64 161.9(13)
C62 Zr7 C64 54.55(15)
C61 Zr7 C64 54.42(15)
C65 Zr7 C64 32.60(16)
H16 Zr7 C63 130.7(14)
H15 Zr7 C63 108.4(13)
H7A Zr7 C63 97.4(15)
H7B Zr7 C63 115.8(15)
H10 Zr7 C63 79.1(13)
H14 Zr7 C63 164.0(13)
C62 Zr7 C63 32.90(15)
C61 Zr7 C63 54.42(15)
C65 Zr7 C63 54.07(16)
C64 Zr7 C63 32.62(15)
H16 Zr7 B7 98.0(14)
H15 Zr7 B7 140.1(14)
H7A Zr7 B7 27.5(16)
H7B Zr7 B7 26.8(16)
H10 Zr7 B7 96.6(13)
H14 Zr7 B7 78.9(13)
C62 Zr7 B7 138.79(18)
C61 Zr7 B7 124.64(18)
C65 Zr7 B7 92.44(19)
C64 Zr7 B7 84.28(18)
C63 Zr7 B7 109.57(18)
H14 Zr8 H16 59.5(18)
H14 Zr8 H15 61.5(18)
H16 Zr8 H15 60.7(18)
H14 Zr8 H8A 140(2)
H16 Zr8 H8A 128(2)
H15 Zr8 H8A 87.2(19)
H14 Zr8 H9 78.0(18)
H16 Zr8 H9 132.9(18)
H15 Zr8 H9 82.4(18)
H8A Zr8 H9 73.1(19)
H14 Zr8 H8B 133(2)
H16 Zr8 H8B 79(2)
H15 Zr8 H8B 81.1(19)
H8A Zr8 H8B 55(2)
H9 Zr8 H8B 126(2)
H14 Zr8 C71 77.6(13)
H16 Zr8 C71 96.9(13)
H15 Zr8 C71 138.9(13)
H8A Zr8 C71 130.4(15)
H9 Zr8 C71 92.5(12)
H8B Zr8 C71 131.2(15)
H14 Zr8 C75 85.4(14)
H16 Zr8 C75 73.3(13)
H15 Zr8 C75 132.3(13)
H8A Zr8 C75 134.4(15)
H9 Zr8 C75 125.5(12)
H8B Zr8 C75 103.1(15)
C71 Zr8 C75 32.96(15)
H14 Zr8 C74 117.8(14)
H16 Zr8 C74 87.1(13)
H15 Zr8 C74 143.9(13)
H8A Zr8 C74 102.5(15)
H9 Zr8 C74 133.7(12)
H8B Zr8 C74 76.8(15)
C71 Zr8 C74 54.43(16)
C75 Zr8 C74 32.78(16)
H14 Zr8 C72 104.7(13)
H16 Zr8 C72 127.2(13)
H15 Zr8 C72 159.8(13)
H8A Zr8 C72 97.4(15)
H9 Zr8 C72 80.1(12)
H8B Zr8 C72 117.6(14)
C71 Zr8 C72 32.99(15)
C75 Zr8 C72 54.51(15)
C74 Zr8 C72 54.24(15)
H14 Zr8 C73 132.0(13)
H16 Zr8 C73 119.7(13)
H15 Zr8 C73 165.9(13)
H8A Zr8 C73 82.3(15)
H9 Zr8 C73 103.3(12)
H8B Zr8 C73 85.2(14)
C71 Zr8 C73 54.42(16)
C75 Zr8 C73 54.29(16)
C74 Zr8 C73 32.61(15)
C72 Zr8 C73 32.70(15)
H14 Zr8 B8 143.5(13)
H16 Zr8 B8 103.1(13)
H15 Zr8 B8 82.1(13)
H8A Zr8 B8 27.7(15)
H9 Zr8 B8 99.4(12)
H8B Zr8 B8 27.3(15)
C71 Zr8 B8 138.7(2)
C75 Zr8 B8 122.4(2)
C74 Zr8 B8 90.6(2)
C72 Zr8 B8 110.76(19)
C73 Zr8 B8 84.32(19)
H5B B5 H5C 113(4)
H5B B5 H5D 109(4)
H5C B5 H5D 114(4)
H5B B5 H5A 107(4)
H5C B5 H5A 104(4)
H5D B5 H5A 110(4)
H5B B5 Zr5 53(3)
H5C B5 Zr5 119(3)
H5D B5 Zr5 127(3)
H5A B5 Zr5 54(3)
H6A B6 H6D 103(4)
H6A B6 H6B 104(4)
H6D B6 H6B 114(4)
H6A B6 H6C 104(4)
H6D B6 H6C 116(4)
H6B B6 H6C 114(4)
H6A B6 Zr6 52(3)
H6D B6 Zr6 119(3)
H6B B6 Zr6 52(3)
H6C B6 Zr6 122(3)
H7C B7 H7D 120(4)
H7C B7 H7B 108(4)
H7D B7 H7B 108(4)
H7C B7 H7A 114(4)
H7D B7 H7A 108(4)
H7B B7 H7A 96(3)
H7C B7 Zr7 124(3)
H7D B7 Zr7 116(3)
H7B B7 Zr7 48(3)
H7A B7 Zr7 48(2)
H8D B8 H8C 115(4)
H8D B8 H8B 111(4)
H8C B8 H8B 104(4)
H8D B8 H8A 111(4)
H8C B8 H8A 110(4)
H8B B8 H8A 105(4)
H8D B8 Zr8 129(3)
H8C B8 Zr8 116(3)
H8B B8 Zr8 54(3)
H8A B8 Zr8 52(3)
C45 C41 C42 108.0(5)
C45 C41 C46 126.8(5)
C42 C41 C46 124.8(5)
C45 C41 Zr5 72.9(3)
C42 C41 Zr5 75.1(3)
C46 C41 Zr5 123.6(4)
C41 C42 C43 108.0(4)
C41 C42 C47 125.9(5)
C43 C42 C47 125.7(5)
C41 C42 Zr5 72.3(3)
C43 C42 Zr5 73.8(3)
C47 C42 Zr5 125.5(3)
C44 C43 C42 107.9(4)
C44 C43 C48 124.9(5)
C42 C43 C48 126.2(5)
C44 C43 Zr5 71.8(3)
C42 C43 Zr5 73.6(3)
C48 C43 Zr5 128.8(3)
C43 C44 C45 107.8(4)
C43 C44 C49 125.9(5)
C45 C44 C49 125.8(5)
C43 C44 Zr5 75.5(3)
C45 C44 Zr5 73.1(3)
C49 C44 Zr5 123.3(3)
C41 C45 C44 108.3(4)
C41 C45 C50 125.5(5)
C44 C45 C50 125.5(5)
C41 C45 Zr5 74.2(3)
C44 C45 Zr5 73.7(3)
C50 C45 Zr5 125.5(3)
C55 C51 C52 107.8(5)
C55 C51 C56 126.1(5)
C52 C51 C56 125.9(5)
C55 C51 Zr6 75.7(3)
C52 C51 Zr6 72.9(3)
C56 C51 Zr6 121.8(4)
C53 C52 C51 108.3(5)
C53 C52 C57 125.4(5)
C51 C52 C57 125.7(5)
C53 C52 Zr6 74.3(3)
C51 C52 Zr6 73.9(3)
C57 C52 Zr6 124.7(3)
C52 C53 C54 107.8(4)
C52 C53 C58 126.6(5)
C54 C53 C58 125.0(5)
C52 C53 Zr6 72.7(3)
C54 C53 Zr6 75.8(3)
C58 C53 Zr6 124.2(3)
C55 C54 C53 107.8(5)
C55 C54 C59 125.1(5)
C53 C54 C59 126.2(5)
C55 C54 Zr6 73.4(3)
C53 C54 Zr6 71.4(3)
C59 C54 Zr6 129.3(4)
C51 C55 C54 108.3(5)
C51 C55 C60 126.2(5)
C54 C55 C60 125.0(5)
C51 C55 Zr6 71.7(3)
C54 C55 Zr6 74.4(3)
C60 C55 Zr6 126.4(4)
C65 C61 C62 107.8(4)
C65 C61 C66 125.6(5)
C62 C61 C66 126.2(4)
C65 C61 Zr7 74.1(3)
C62 C61 Zr7 73.2(3)
C66 C61 Zr7 124.1(3)
C61 C62 C63 108.1(4)
C61 C62 C67 125.5(5)
C63 C62 C67 125.9(5)
C61 C62 Zr7 73.7(3)
C63 C62 Zr7 75.6(3)
C67 C62 Zr7 123.3(3)
C62 C63 C64 107.7(4)
C62 C63 C68 126.2(5)
C64 C63 C68 125.6(5)
C62 C63 Zr7 71.5(3)
C64 C63 Zr7 73.4(3)
C68 C63 Zr7 127.0(3)
C65 C64 C63 107.8(4)
C65 C64 C69 125.7(5)
C63 C64 C69 126.0(5)
C65 C64 Zr7 72.7(3)
C63 C64 Zr7 74.0(3)
C69 C64 Zr7 126.0(3)
C64 C65 C61 108.6(4)
C64 C65 C70 126.0(5)
C61 C65 C70 125.1(5)
C64 C65 Zr7 74.7(3)
C61 C65 Zr7 73.1(3)
C70 C65 Zr7 122.3(3)
C75 C71 C72 108.5(4)
C75 C71 C76 126.5(5)
C72 C71 C76 124.6(4)
C75 C71 Zr8 74.3(3)
C72 C71 Zr8 75.2(3)
C76 C71 Zr8 121.7(3)
C71 C72 C73 107.4(4)
C71 C72 C77 126.5(5)
C73 C72 C77 125.1(4)
C71 C72 Zr8 71.8(3)
C73 C72 Zr8 74.0(3)
C77 C72 Zr8 128.6(3)
C74 C73 C72 107.8(4)
C74 C73 C78 126.5(5)
C72 C73 C78 125.1(5)
C74 C73 Zr8 72.7(3)
C72 C73 Zr8 73.3(3)
C78 C73 Zr8 126.6(3)
C75 C74 C73 108.6(4)
C75 C74 C79 124.2(5)
C73 C74 C79 126.9(5)
C75 C74 Zr8 73.4(3)
C73 C74 Zr8 74.7(3)
C79 C74 Zr8 122.8(3)
C74 C75 C71 107.6(4)
C74 C75 C80 125.3(5)
C71 C75 C80 126.7(5)
C74 C75 Zr8 73.9(3)
C71 C75 Zr8 72.7(3)
C80 C75 Zr8 124.4(3)
C86 C81 C82 121.4(12)
C86 C81 C87 108.7(12)
C82 C81 C87 128.7(11)
C81 C82 C83 114.3(9)
C84 C83 C82 120.1(9)
C85 C84 C83 114.5(11)
C86 C85 C84 123.1(14)
C85 C86 C81 126.1(15)
C89 C88 C93 122.8(11)
C89 C88 C94 123.1(11)
C93 C88 C94 114.1(11)
C88 C89 C90 119.3(10)
C91 C90 C89 118.5(12)
C90 C91 C92 117.3(12)
C93 C92 C91 124.7(14)
C92 C93 C88 116.5(13)

loop_
_geom_bond_atom_site_label_1
_geom_bond_atom_site_label_2
_geom_bond_distance
Zr1 H3 1.88(4)
Zr1 H5 1.89(4)
Zr1 H1B 2.00(5)
Zr1 H1 2.02(4)
Zr1 H4 2.05(4)
Zr1 H1A 2.09(5)
Zr1 C5 2.484(4)
Zr1 C4 2.491(4)
Zr1 C3 2.498(5)
Zr1 C1 2.533(4)
Zr1 C2 2.534(5)
Zr1 B1 2.544(6)
Zr2 H3 1.89(4)
Zr2 H4 1.92(4)
Zr2 H2A 1.98(5)
Zr2 H2B 1.98(5)
Zr2 H2 2.00(4)
Zr2 H5 2.02(4)
Zr2 C11 2.485(4)
Zr2 C15 2.492(4)
Zr2 C12 2.499(4)
Zr2 C14 2.532(4)
Zr2 C13 2.535(4)
Zr2 B2 2.545(6)
Zr3 H8 1.91(4)
Zr3 H7 1.95(4)
Zr3 H2 1.97(4)
Zr3 H3A 2.02(6)
Zr3 H6 2.04(4)
Zr3 H3B 2.07(6)
Zr3 C22 2.479(4)
Zr3 C21 2.493(5)
Zr3 C23 2.504(4)
Zr3 B3 2.543(7)
Zr3 C25 2.547(5)
Zr3 C24 2.550(5)
Zr4 H6 1.89(4)
Zr4 H7 1.95(4)
Zr4 H1 1.96(4)
Zr4 H8 1.98(4)
Zr4 H4A 2.05(5)
Zr4 H4B 2.13(5)
Zr4 C35 2.490(5)
Zr4 C34 2.491(5)
Zr4 C31 2.496(5)
Zr4 C32 2.534(5)
Zr4 C33 2.538(5)
Zr4 B4 2.553(6)
B1 H1D 1.08(5)
B1 H1C 1.17(5)
B1 H1A 1.17(5)
B1 H1B 1.27(5)
B2 H2D 1.04(5)
B2 H2C 1.08(5)
B2 H2B 1.20(5)
B2 H2A 1.26(5)
B3 H3B 1.10(6)
B3 H3C 1.14(6)
B3 H3D 1.17(6)
B3 H3A 1.22(6)
B4 H4D 1.03(6)
B4 H4C 1.08(6)
B4 H4A 1.12(6)
B4 H4B 1.16(6)
C1 C2 1.415(6)
C1 C5 1.424(6)
C1 C6 1.500(6)
C2 C3 1.421(6)
C2 C7 1.499(6)
C3 C4 1.413(7)
C3 C8 1.502(6)
C4 C5 1.402(6)
C4 C9 1.513(6)
C5 C10 1.511(6)
C11 C12 1.412(6)
C11 C15 1.426(6)
C11 C16 1.494(6)
C12 C13 1.418(6)
C12 C17 1.507(7)
C13 C14 1.422(7)
C13 C18 1.503(6)
C14 C15 1.424(6)
C14 C19 1.508(7)
C15 C20 1.507(6)
C21 C22 1.412(7)
C21 C25 1.415(7)
C21 C26 1.509(7)
C22 C23 1.416(7)
C22 C27 1.513(6)
C23 C24 1.412(7)
C23 C28 1.498(7)
C24 C25 1.425(7)
C24 C29 1.505(7)
C25 C30 1.501(7)
C31 C32 1.423(7)
C31 C35 1.424(7)
C31 C36 1.501(7)
C32 C33 1.418(7)
C32 C37 1.505(6)
C33 C34 1.411(7)
C33 C38 1.500(7)
C34 C35 1.412(7)
C34 C39 1.509(7)
C35 C40 1.519(7)
Zr5 H9 1.89(4)
Zr5 H11 1.89(4)
Zr5 H13 1.97(4)
Zr5 H12 2.01(4)
Zr5 H5B 2.10(5)
Zr5 H5A 2.10(5)
Zr5 C45 2.486(5)
Zr5 C44 2.494(5)
Zr5 C41 2.503(5)
Zr5 C42 2.539(5)
Zr5 C43 2.541(5)
Zr5 B5 2.561(6)
Zr6 H12 1.84(4)
Zr6 H13 1.95(4)
Zr6 H11 1.97(4)
Zr6 H10 2.00(4)
Zr6 H6B 2.06(5)
Zr6 H6A 2.08(5)
Zr6 C52 2.477(5)
Zr6 C51 2.490(5)
Zr6 C53 2.498(5)
Zr6 C55 2.541(5)
Zr6 C54 2.554(5)
Zr6 B6 2.562(6)
Zr7 H16 1.84(4)
Zr7 H15 1.85(4)
Zr7 H7A 1.95(5)
Zr7 H7B 1.97(5)
Zr7 H10 1.98(4)
Zr7 H14 2.00(4)
Zr7 C62 2.484(4)
Zr7 C61 2.490(4)
Zr7 C65 2.503(5)
Zr7 C64 2.529(5)
Zr7 C63 2.537(5)
Zr7 B7 2.548(6)
Zr8 H14 1.86(4)
Zr8 H16 1.93(4)
Zr8 H15 1.99(4)
Zr8 H8A 2.02(5)
Zr8 H9 2.07(4)
Zr8 H8B 2.07(5)
Zr8 C71 2.479(5)
Zr8 C75 2.500(5)
Zr8 C74 2.506(4)
Zr8 C72 2.523(5)
Zr8 C73 2.532(5)
Zr8 B8 2.537(6)
B5 H5B 1.08(6)
B5 H5C 1.09(6)
B5 H5D 1.13(5)
B5 H5A 1.14(5)
B6 H6A 1.07(6)
B6 H6D 1.17(6)
B6 H6B 1.18(6)
B6 H6C 1.20(6)
B7 H7C 1.10(5)
B7 H7D 1.13(5)
B7 H7B 1.19(5)
B7 H7A 1.22(5)
B8 H8D 1.10(5)
B8 H8C 1.11(5)
B8 H8B 1.18(5)
B8 H8A 1.20(5)
C41 C45 1.415(7)
C41 C42 1.416(7)
C41 C46 1.508(7)
C42 C43 1.423(7)
C42 C47 1.504(7)
C43 C44 1.418(7)
C43 C48 1.505(7)
C44 C45 1.419(7)
C44 C49 1.498(7)
C45 C50 1.504(7)
C51 C55 1.416(7)
C51 C52 1.422(7)
C51 C56 1.503(7)
C52 C53 1.413(7)
C52 C57 1.505(7)
C53 C54 1.427(7)
C53 C58 1.505(7)
C54 C55 1.417(7)
C54 C59 1.502(7)
C55 C60 1.507(7)
C61 C65 1.413(6)
C61 C62 1.418(7)
C61 C66 1.502(7)
C62 C63 1.423(7)
C62 C67 1.501(6)
C63 C64 1.423(7)
C63 C68 1.507(7)
C64 C65 1.413(7)
C64 C69 1.507(7)
C65 C70 1.512(7)
C71 C75 1.413(7)
C71 C72 1.421(6)
C71 C76 1.506(7)
C72 C73 1.423(7)
C72 C77 1.494(6)
C73 C74 1.414(7)
C73 C78 1.497(7)
C74 C75 1.412(7)
C74 C79 1.507(7)
C75 C80 1.510(7)
C81 C86 1.248(13)
C81 C82 1.358(11)
C81 C87 1.434(14)
C82 C83 1.431(11)
C83 C84 1.392(11)
C84 C85 1.359(13)
C85 C86 1.209(14)
C88 C89 1.345(11)
C88 C93 1.346(13)
C88 C94 1.413(13)
C89 C90 1.399(12)
C90 C91 1.341(13)
C91 C92 1.399(14)
C92 C93 1.295(15)
